data_2216821
loop_
_publ_author_name
'Zatovsky, Igor V.'
'Yatskin, Michael M.'
'Baumer, Vyacheslav N.'
'Slobodyanik, Nikolay S.'
'Shishkin, Oleg V.'

_publ_section_title
;
Langbeinite-related K~2~FeSn(PO~4~)~3~ from single-crystal data
;
_journal_coeditor_code WM2157
_journal_issue 12
_journal_name_full 'Acta Crystallographica, Section E'
_journal_page_first i199
_journal_page_last i199
_journal_paper_doi 10.1107/S1600536807058588
_journal_volume 63
_journal_year 2007
_chemical_compound_source Synthetic
_chemical_formula_iupac 'K2 Fe Sn (P O4)3'
_chemical_formula_moiety 'Fe O12 P3 Sn, 2(K)'
_chemical_formula_sum 'Fe K2 O12 P3 Sn'
_chemical_formula_weight 537.65
_chemical_name_systematic
;
dipotassium iron(III) tin(IV) tris(orthophosphate)
;
_space_group_IT_number 198
_space_group_name_Hall 'P 2ac 2ab 3'
_space_group_name_H-M_alt 'P 21 3'
_symmetry_cell_setting cubic
_symmetry_space_group_name_Hall 'P 2ac 2ab 3'
_symmetry_space_group_name_H-M 'P 21 3'
_audit_creation_method 'WinGX routine CIF_UPDATE'
_cell_angle_alpha 90
_cell_angle_beta 90
_cell_angle_gamma 90
_cell_formula_units_Z 4
_cell_length_a 9.91473(7)
_cell_length_b 9.91473(7)
_cell_length_c 9.91473(7)
_cell_measurement_reflns_used 5809
_cell_measurement_temperature 293(2)
_cell_measurement_theta_max 34.99
_cell_measurement_theta_min 2.91
_cell_volume 974.636(12)
_computing_cell_refinement 'CrysAlis CCD'
_computing_data_collection 'CrysAlis CCD (Oxford Diffraction, 2005)'
_computing_data_reduction 'CrysAlis RED (Oxford Diffraction, 2005)'
_computing_molecular_graphics 'DIAMOND (Brandenburg, 2006)'
_computing_publication_material 'WinGX publication routines (Farrugia, 1999)'
_computing_structure_refinement 'SHELXL97 (Sheldrick, 1997)'
_computing_structure_solution 'SHELXS97 (Sheldrick, 1997)'
_database_code_amcsd 0010480
_diffrn_ambient_temperature 293(2)
_diffrn_measured_fraction_theta_full 1
_diffrn_measured_fraction_theta_max 1
_diffrn_measurement_device_type XCalibur-3
_diffrn_measurement_method '\f and \w scans'
_diffrn_radiation_monochromator graphite
_diffrn_radiation_type MoK\a
_diffrn_radiation_wavelength 0.71073
_diffrn_reflns_av_R_equivalents 0.0351
_diffrn_reflns_limit_h_max 16
_diffrn_reflns_limit_h_min -13
_diffrn_reflns_limit_k_max 15
_diffrn_reflns_limit_k_min -15
_diffrn_reflns_limit_l_max 16
_diffrn_reflns_limit_l_min -15
_diffrn_reflns_number 5809
_diffrn_reflns_theta_full 34.99
_diffrn_reflns_theta_max 34.99
_diffrn_reflns_theta_min 2.91
_diffrn_standards_interval_count 0
_diffrn_standards_interval_time 0
_diffrn_standards_number 0
_exptl_absorpt_coefficient_mu 5.467
_exptl_absorpt_correction_T_max 0.7717
_exptl_absorpt_correction_T_min 0.6689
_exptl_absorpt_correction_type multi-scan
_exptl_absorpt_process_details
;
(Blessing; 1995)
;
_exptl_crystal_colour yellow_brown
_exptl_crystal_density_diffrn 3.664
_exptl_crystal_density_method 'not measured'
_exptl_crystal_description tetrahedron
_exptl_crystal_F_000 1020
_exptl_crystal_size_max 0.08
_exptl_crystal_size_mid 0.06
_exptl_crystal_size_min 0.05
_refine_diff_density_max 0.50
_refine_diff_density_min -0.57
_refine_ls_abs_structure_details 'Flack (1983), 621 Friedel Pairs'
_refine_ls_abs_structure_Flack -0.03(2)
_refine_ls_extinction_coef 0.0058(5)
_refine_ls_extinction_expression Fc^*^=kFc[1+0.001xFc^2^\l^3^/sin(2\q)]^-1/4^
_refine_ls_extinction_method SHELXL
_refine_ls_goodness_of_fit_ref 1.1
_refine_ls_matrix_type full
_refine_ls_number_parameters 63
_refine_ls_number_reflns 1434
_refine_ls_number_restraints 3
_refine_ls_restrained_S_all 1.099
_refine_ls_R_factor_all 0.0261
_refine_ls_R_factor_gt 0.0209
_refine_ls_shift/su_max 0
_refine_ls_structure_factor_coef Fsqd
_refine_ls_weighting_details 'w=1/[\s^2^(Fo^2^)+(0.0194P)^2^+0.5777P] where P=(Fo^2^+2Fc^2^)/3'
_refine_ls_weighting_scheme calc
_refine_ls_wR_factor_gt 0.0418
_refine_ls_wR_factor_ref 0.0445
_reflns_number_gt 1338
_reflns_number_total 1434
_reflns_threshold_expression I>2\s(I)
_cod_data_source_file wm2157.cif
_cod_database_code 2216821
_amcsd_formula_title K2FeSn(PO4)3

loop_
_space_group_symop_operation_xyz
'x, y, z'
'-x+1/2, -y, z+1/2'
'x+1/2, -y+1/2, -z'
'-x, y+1/2, -z+1/2'
'y, z, x'
'-y+1/2, -z, x+1/2'
'y+1/2, -z+1/2, -x'
'-y, z+1/2, -x+1/2'
'z, x, y'
'-z, x+1/2, -y+1/2'
'-z+1/2, -x, y+1/2'
'z+1/2, -x+1/2, -y'

loop_
_atom_site_type_symbol
_atom_site_label
_atom_site_fract_x
_atom_site_fract_y
_atom_site_fract_z
_atom_site_U_iso_or_equiv
_atom_site_adp_type
_atom_site_calc_flag
_atom_site_refinement_flags
_atom_site_occupancy
K K1 0.70742(8) 0.70742(8) 0.70742(8) 0.0278(3) Uani d S 1
K K2 0.93262(6) 0.93262(6) 0.93262(6) 0.0220(2) Uani d S 1
Fe Fe1 0.14686(2) 0.14686(2) 0.14686(2) 0.00732(8) Uani d SP 0.4464(11)
Fe Fe2 0.41421(2) 0.41421(2) 0.41421(2) 0.00737(8) Uani d SP 0.5538(12)
Sn Sn1 0.14686(2) 0.14686(2) 0.14686(2) 0.00732(8) Uani d SP 0.5536(11)
Sn Sn2 0.41421(2) 0.41421(2) 0.41421(2) 0.00737(8) Uani d SP 0.4462(11)
P P1 0.46113(6) 0.22920(6) 0.12592(6) 0.00634(10) Uani d . 1
O O1 0.31483(18) 0.2389(2) 0.0776(2) 0.0154(4) Uani d . 1
O O2 0.5516(2) 0.2973(2) 0.0223(2) 0.0180(4) Uani d . 1
O O3 0.5006(2) 0.08280(19) 0.1516(2) 0.0172(3) Uani d . 1
O O4 0.4825(2) 0.3057(2) 0.2572(2) 0.0203(4) Uani d . 1

loop_
_atom_site_aniso_label
_atom_site_aniso_U_11
_atom_site_aniso_U_22
_atom_site_aniso_U_33
_atom_site_aniso_U_12
_atom_site_aniso_U_13
_atom_site_aniso_U_23
K1 0.0278(3) 0.0278(3) 0.0278(3) -0.0001(3) -0.0001(3) -0.0001(3)
K2 0.0220(2) 0.0220(2) 0.0220(2) -0.0026(2) -0.0026(2) -0.0026(2)
Fe1 0.00732(8) 0.00732(8) 0.00732(8) -0.00009(7) -0.00009(7) -0.00009(7)
Fe2 0.00737(8) 0.00737(8) 0.00737(8) -0.00050(7) -0.00050(7) -0.00050(7)
Sn1 0.00732(8) 0.00732(8) 0.00732(8) -0.00009(7) -0.00009(7) -0.00009(7)
Sn2 0.00737(8) 0.00737(8) 0.00737(8) -0.00050(7) -0.00050(7) -0.00050(7)
P1 0.0061(2) 0.0066(2) 0.0063(2) -0.00007(18) 0.00116(17) -0.00006(17)
O1 0.0068(7) 0.0201(9) 0.0194(9) -0.0031(6) -0.0024(7) 0.0086(8)
O2 0.0155(9) 0.0211(10) 0.0174(9) -0.0008(7) 0.0091(7) 0.0087(8)
O3 0.0220(9) 0.0078(7) 0.0219(9) 0.0063(7) 0.0031(8) 0.0032(8)
O4 0.0240(11) 0.0235(11) 0.0135(9) -0.0030(8) 0.0022(8) -0.0117(8)

loop_
_atom_type_symbol
_atom_type_description
_atom_type_scat_dispersion_real
_atom_type_scat_dispersion_imag
_atom_type_scat_source
O O 0.0106 0.006 'International Tables Vol C Tables 4.2.6.8 and 6.1.1.4'
P P 0.1023 0.0942 'International Tables Vol C Tables 4.2.6.8 and 6.1.1.4'
K K 0.2009 0.2494 'International Tables Vol C Tables 4.2.6.8 and 6.1.1.4'
Fe Fe 0.3463 0.8444 'International Tables Vol C Tables 4.2.6.8 and 6.1.1.4'
Sn Sn -0.6537 1.4246 'International Tables Vol C Tables 4.2.6.8 and 6.1.1.4'

loop_
_geom_angle_atom_site_label_1
_geom_angle_atom_site_label_2
_geom_angle_atom_site_label_3
_geom_angle_site_symmetry_1
_geom_angle_site_symmetry_3
_geom_angle
_geom_angle_publ_flag
O1 K1 O1 11_565 4_655 92.31(7) no
O1 K1 O1 11_565 7_556 92.31(7) no
O1 K1 O1 4_655 7_556 92.31(7) no
O1 K1 O2 11_565 12_566 57.28(5) no
O1 K1 O2 4_655 12_566 81.42(6) no
O1 K1 O2 7_556 12_566 148.35(7) no
O1 K1 O2 11_565 2_665 148.35(7) no
O1 K1 O2 4_655 2_665 57.28(5) no
O1 K1 O2 7_556 2_665 81.42(6) no
O2 K1 O2 12_566 2_665 119.065(15) no
O1 K1 O2 11_565 8_656 81.42(6) no
O1 K1 O2 4_655 8_656 148.35(7) no
O1 K1 O2 7_556 8_656 57.28(5) no
O2 K1 O2 12_566 8_656 119.065(15) no
O2 K1 O2 2_665 8_656 119.065(15) no
O1 K1 O4 11_565 12_566 103.75(6) no
O1 K1 O4 4_655 12_566 82.12(6) no
O1 K1 O4 7_556 12_566 163.15(6) no
O2 K1 O4 12_566 12_566 46.64(6) no
O2 K1 O4 2_665 12_566 82.20(6) no
O2 K1 O4 8_656 12_566 129.53(7) no
O1 K1 O4 11_565 2_665 163.15(6) no
O1 K1 O4 4_655 2_665 103.75(6) no
O1 K1 O4 7_556 2_665 82.12(6) no
O2 K1 O4 12_566 2_665 129.53(7) no
O2 K1 O4 2_665 2_665 46.64(6) no
O2 K1 O4 8_656 2_665 82.20(6) no
O4 K1 O4 12_566 2_665 83.78(7) no
O1 K1 O4 11_565 8_656 82.12(6) no
O1 K1 O4 4_655 8_656 163.15(6) no
O1 K1 O4 7_556 8_656 103.75(6) no
O2 K1 O4 12_566 8_656 82.20(6) no
O2 K1 O4 2_665 8_656 129.53(7) no
O2 K1 O4 8_656 8_656 46.64(6) no
O4 K1 O4 12_566 8_656 83.78(7) no
O4 K1 O4 2_665 8_656 83.78(7) no
O3 K2 O3 12_566 8_656 100.64(6) no
O3 K2 O3 12_566 2_665 100.64(6) no
O3 K2 O3 8_656 2_665 100.64(6) no
O3 K2 O2 12_566 10_656 95.91(6) no
O3 K2 O2 8_656 10_656 100.74(6) no
O3 K2 O2 2_665 10_656 149.93(6) no
O3 K2 O2 12_566 6_665 149.93(6) no
O3 K2 O2 8_656 6_665 95.91(6) no
O3 K2 O2 2_665 6_665 100.74(6) no
O2 K2 O2 10_656 6_665 56.14(6) no
O3 K2 O2 12_566 3_566 100.74(6) no
O3 K2 O2 8_656 3_566 149.93(6) no
O3 K2 O2 2_665 3_566 95.91(6) no
O2 K2 O2 10_656 3_566 56.14(6) no
O2 K2 O2 6_665 3_566 56.14(6) no
O3 K2 O4 12_566 12_566 48.81(5) no
O3 K2 O4 8_656 12_566 114.59(7) no
O3 K2 O4 2_665 12_566 52.71(6) no
O2 K2 O4 10_656 12_566 132.57(6) no
O2 K2 O4 6_665 12_566 141.48(6) no
O2 K2 O4 3_566 12_566 95.42(6) no
O3 K2 O4 12_566 2_665 114.59(7) no
O3 K2 O4 8_656 2_665 52.71(6) no
O3 K2 O4 2_665 2_665 48.81(5) no
O2 K2 O4 10_656 2_665 141.48(6) no
O2 K2 O4 6_665 2_665 95.42(6) no
O2 K2 O4 3_566 2_665 132.57(6) no
O4 K2 O4 12_566 2_665 85.96(7) no
O3 K2 O4 12_566 8_656 52.71(6) no
O3 K2 O4 8_656 8_656 48.81(5) no
O3 K2 O4 2_665 8_656 114.59(7) no
O2 K2 O4 10_656 8_656 95.42(6) no
O2 K2 O4 6_665 8_656 132.57(6) no
O2 K2 O4 3_566 8_656 141.48(6) no
O4 K2 O4 12_566 8_656 85.96(7) no
O4 K2 O4 2_665 8_656 85.96(7) no
O3 K2 O4 12_566 10_656 56.20(5) no
O3 K2 O4 8_656 10_656 86.13(6) no
O3 K2 O4 2_665 10_656 156.82(6) no
O2 K2 O4 10_656 10_656 45.82(5) no
O2 K2 O4 6_665 10_656 100.56(6) no
O2 K2 O4 3_566 10_656 88.43(6) no
O4 K2 O4 12_566 10_656 104.276(11) no
O4 K2 O4 2_665 10_656 137.22(4) no
O4 K2 O4 8_656 10_656 54.34(8) no
O3 K2 O4 12_566 6_665 156.82(6) no
O3 K2 O4 8_656 6_665 56.20(5) no
O3 K2 O4 2_665 6_665 86.13(6) no
O2 K2 O4 10_656 6_665 88.43(6) no
O2 K2 O4 6_665 6_665 45.82(5) no
O2 K2 O4 3_566 6_665 100.56(6) no
O4 K2 O4 12_566 6_665 137.22(4) no
O4 K2 O4 2_665 6_665 54.34(8) no
O4 K2 O4 8_656 6_665 104.276(11) no
O4 K2 O4 10_656 6_665 115.51(3) no
O3 K2 O4 12_566 3_566 86.13(6) no
O3 K2 O4 8_656 3_566 156.82(6) no
O3 K2 O4 2_665 3_566 56.20(5) no
O2 K2 O4 10_656 3_566 100.56(6) no
O2 K2 O4 6_665 3_566 88.43(6) no
O2 K2 O4 3_566 3_566 45.82(5) no
O4 K2 O4 12_566 3_566 54.34(8) no
O4 K2 O4 2_665 3_566 104.276(11) no
O4 K2 O4 8_656 3_566 137.22(4) no
O4 K2 O4 10_656 3_566 115.51(3) no
O4 K2 O4 6_665 3_566 115.51(3) no
O2 Fe1 O2 6_554 3_455 88.12(9) no
O2 Fe1 O2 6_554 10_545 88.12(9) no
O2 Fe1 O2 3_455 10_545 88.12(9) no
O2 Fe1 O1 6_554 5 88.81(8) no
O2 Fe1 O1 3_455 5 176.13(9) no
O2 Fe1 O1 10_545 5 89.43(9) no
O2 Fe1 O1 6_554 . 89.43(9) no
O2 Fe1 O1 3_455 . 88.81(8) no
O2 Fe1 O1 10_545 . 176.13(9) no
O1 Fe1 O1 5 . 93.51(9) no
O2 Fe1 O1 6_554 9 176.13(9) no
O2 Fe1 O1 3_455 9 89.43(9) no
O2 Fe1 O1 10_545 9 88.81(8) no
O1 Fe1 O1 5 9 93.51(9) no
O1 Fe1 O1 . 9 93.51(9) no
O3 Fe2 O3 11_565 4_655 93.35(9) no
O3 Fe2 O3 11_565 7_556 93.35(9) no
O3 Fe2 O3 4_655 7_556 93.35(9) no
O3 Fe2 O4 11_565 . 172.59(9) no
O3 Fe2 O4 4_655 . 93.04(9) no
O3 Fe2 O4 7_556 . 82.53(9) no
O3 Fe2 O4 11_565 9 93.04(9) no
O3 Fe2 O4 4_655 9 82.53(9) no
O3 Fe2 O4 7_556 9 172.59(9) no
O4 Fe2 O4 . 9 91.52(9) no
O3 Fe2 O4 11_565 5 82.53(9) no
O3 Fe2 O4 4_655 5 172.59(9) no
O3 Fe2 O4 7_556 5 93.04(9) no
O4 Fe2 O4 . 5 91.52(9) no
O4 Fe2 O4 9 5 91.52(9) no
O4 P1 O2 . . 105.93(13) no
O4 P1 O3 . . 107.23(13) no
O2 P1 O3 . . 112.54(12) no
O4 P1 O1 . . 111.60(13) no
O2 P1 O1 . . 108.63(12) no
O3 P1 O1 . . 110.83(12) no
P1 O1 Fe1 . . 130.29(12) no
P1 O1 K1 . 4_645 112.12(11) no
Fe1 O1 K1 . 4_645 102.92(7) no
P1 O2 Sn1 . 3 165.01(15) no
P1 O2 Fe1 . 3 165.01(15) no
P1 O2 K2 . 3_466 93.70(9) no
Sn1 O2 K2 3 3_466 93.67(8) no
Fe1 O2 K2 3 3_466 93.67(8) no
P1 O2 K1 . 2_664 92.83(10) no
Sn1 O2 K1 3 2_664 98.07(8) no
Fe1 O2 K1 3 2_664 98.07(8) no
K2 O2 K1 3_466 2_664 103.77(7) no
P1 O3 Sn2 . 4_645 148.98(14) no
P1 O3 Fe2 . 4_645 148.98(14) no
P1 O3 K2 . 2_664 105.79(11) no
Sn2 O3 K2 4_645 2_664 100.16(8) no
Fe2 O3 K2 4_645 2_664 100.16(8) no
P1 O4 Fe2 . . 151.99(15) no
P1 O4 K2 . 2_664 98.04(10) no
Fe2 O4 K2 . 2_664 93.77(8) no
P1 O4 K1 . 2_664 88.91(9) no
Fe2 O4 K1 . 2_664 118.50(9) no
K2 O4 K1 2_664 2_664 77.63(6) no
P1 O4 K2 . 3_466 83.19(10) no
Fe2 O4 K2 . 3_466 88.28(8) no
K2 O4 K2 2_664 3_466 172.75(8) no
K1 O4 K2 2_664 3_466 95.28(7) no

loop_
_geom_bond_atom_site_label_1
_geom_bond_atom_site_label_2
_geom_bond_site_symmetry_2
_geom_bond_distance
_geom_bond_publ_flag
K1 O1 11_565 2.852(2) yes
K1 O1 4_655 2.852(2) no
K1 O1 7_556 2.852(2) no
K1 O2 12_566 3.013(2) yes
K1 O2 2_665 3.013(2) no
K1 O2 8_656 3.013(2) no
K1 O4 12_566 3.117(2) yes
K1 O4 2_665 3.117(2) no
K1 O4 8_656 3.117(2) no
K1 P1 12_566 3.4419(9) no
K1 P1 2_665 3.4419(9) no
K1 P1 8_656 3.4419(9) no
K2 O3 12_566 2.868(2) yes
K2 O3 8_656 2.868(2) no
K2 O3 2_665 2.868(2) no
K2 O2 10_656 2.960(2) yes
K2 O2 6_665 2.960(2) no
K2 O2 3_566 2.960(2) no
K2 O4 12_566 3.053(3) yes
K2 O4 2_665 3.053(3) no
K2 O4 8_656 3.053(3) no
K2 O4 10_656 3.243(2) yes
K2 O4 6_665 3.243(2) no
K2 O4 3_566 3.243(2) no
Fe1 O2 6_554 2.0032(19) yes
Fe1 O2 3_455 2.0032(19) no
Fe1 O2 10_545 2.0032(19) no
Fe1 O1 5 2.0195(19) yes
Fe1 O1 . 2.0195(19) no
Fe1 O1 9 2.0195(19) no
Fe1 K2 1_444 3.6790(12) no
Fe1 K1 4_645 3.8453(6) no
Fe1 K1 3_456 3.8453(6) no
Fe1 K1 2_564 3.8453(6) no
Fe2 O3 11_565 1.9830(19) yes
Fe2 O3 4_655 1.9830(19) no
Fe2 O3 7_556 1.9830(19) no
Fe2 O4 . 2.010(2) yes
Fe2 O4 9 2.010(2) no
Fe2 O4 5 2.010(2) no
Fe2 K2 3_466 3.7636(4) no
Fe2 K2 4_646 3.7636(4) no
Fe2 K2 2_664 3.7636(4) no
P1 O4 . 1.521(2) yes
P1 O2 . 1.521(2) yes
P1 O3 . 1.525(2) yes
P1 O1 . 1.5306(19) yes
O1 K1 4_645 2.852(2) no
O2 Sn1 3 2.0032(19) no
O2 Fe1 3 2.0032(19) no
O2 K2 3_466 2.960(2) no
O2 K1 2_664 3.013(2) no
O3 Sn2 4_645 1.9830(19) no
O3 Fe2 4_645 1.9830(19) no
O3 K2 2_664 2.868(2) no
O4 K2 2_664 3.053(3) no
O4 K1 2_664 3.117(2) no
O4 K2 3_466 3.243(2) no

loop_
_cod_related_entry_id
_cod_related_entry_database
_cod_related_entry_code
1 AMCSD 0010480
